data_8107049
loop_
_publ_author_name
'Ghabbour, Hazem A.'
'Al-Majed, Abdulrahman'
'Alruqi, Obaid S.'
'Mostafa, Gamal A. E.'

_publ_section_title
;
 Crystal structure of
 N-(2-(2-oxoindolin-4-yl)ethyl)-N-propylpropan-1-aminium
 tetraphenylborate, C40H45BN2O
;
_journal_issue 3
_journal_name_full 'Zeitschrift f\"ur Kristallographie - New Crystal Structures'
_journal_page_first 921
_journal_page_last 923
_journal_paper_doi 10.1515/ncrs-2016-0007
_journal_volume 231
_journal_year 2016
_chemical_formula_sum 'C40 H45 B N2 O'
_chemical_formula_weight 580.59
_space_group_crystal_system monoclinic
_space_group_IT_number 14
_space_group_name_Hall '-P 2ybc'
_space_group_name_H-M_alt 'P 1 21/c 1'
_atom_sites_solution_hydrogens mixed
_cell_angle_alpha 90
_cell_angle_beta 102.7910(10)
_cell_angle_gamma 90
_cell_formula_units_Z 4
_cell_length_a 14.4148(6)
_cell_length_b 16.7684(7)
_cell_length_c 13.7178(5)
_cell_measurement_reflns_used 9893
_cell_measurement_temperature 100(2)
_cell_measurement_theta_max 27.85
_cell_measurement_theta_min 2.43
_cell_volume 3233.5(2)
_computing_cell_refinement 'Bruker SAINT'
_computing_data_collection 'Bruker APEX2'
_computing_data_reduction 'Bruker SAINT'
_computing_molecular_graphics 'Bruker SHELXTL'
_computing_publication_material 'Bruker SHELXTL'
_computing_structure_refinement 'SHELXL-2014 (Sheldrick 2014)'
_computing_structure_solution 'SHELXS-97 (Sheldrick 2008)'
_diffrn_ambient_temperature 100(2)
_diffrn_measured_fraction_theta_full 0.999
_diffrn_measured_fraction_theta_max 0.999
_diffrn_measurement_device_type 'Bruker APEX-II D8 venture'
_diffrn_measurement_method '\f and \w scans'
_diffrn_radiation_monochromator graphite
_diffrn_radiation_source 'fine-focus micro tube'
_diffrn_radiation_type MoK\a
_diffrn_radiation_wavelength 0.71073
_diffrn_reflns_av_R_equivalents 0.0602
_diffrn_reflns_av_unetI/netI 0.0450
_diffrn_reflns_Laue_measured_fraction_full 0.999
_diffrn_reflns_Laue_measured_fraction_max 0.999
_diffrn_reflns_limit_h_max 17
_diffrn_reflns_limit_h_min -17
_diffrn_reflns_limit_k_max 19
_diffrn_reflns_limit_k_min -19
_diffrn_reflns_limit_l_max 16
_diffrn_reflns_limit_l_min -16
_diffrn_reflns_number 31822
_diffrn_reflns_point_group_measured_fraction_full 0.999
_diffrn_reflns_point_group_measured_fraction_max 0.999
_diffrn_reflns_theta_full 24.997
_diffrn_reflns_theta_max 24.997
_diffrn_reflns_theta_min 2.429
_exptl_absorpt_coefficient_mu 0.070
_exptl_absorpt_correction_T_max 0.9837
_exptl_absorpt_correction_T_min 0.9609
_exptl_absorpt_correction_type multi-scan
_exptl_absorpt_process_details SADABS_Bruker_2014
_exptl_crystal_colour colourless
_exptl_crystal_density_diffrn 1.193
_exptl_crystal_density_method 'not measured'
_exptl_crystal_description block
_exptl_crystal_F_000 1248
_exptl_crystal_size_max 0.57
_exptl_crystal_size_mid 0.25
_exptl_crystal_size_min 0.23
_refine_diff_density_max 0.215
_refine_diff_density_min -0.241
_refine_diff_density_rms 0.044
_refine_ls_extinction_coef .
_refine_ls_extinction_method none
_refine_ls_goodness_of_fit_ref 1.046
_refine_ls_hydrogen_treatment mixed
_refine_ls_matrix_type full
_refine_ls_number_parameters 407
_refine_ls_number_reflns 5679
_refine_ls_number_restraints 0
_refine_ls_restrained_S_all 1.046
_refine_ls_R_factor_all 0.0649
_refine_ls_R_factor_gt 0.0424
_refine_ls_shift/su_max 0.000
_refine_ls_shift/su_mean 0.000
_refine_ls_structure_factor_coef Fsqd
_refine_ls_weighting_details 'w=1/[\s^2^(Fo^2^)+(0.0593P)^2^+0.6423P] where P=(Fo^2^+2Fc^2^)/3'
_refine_ls_weighting_scheme calc
_refine_ls_wR_factor_gt 0.1007
_refine_ls_wR_factor_ref 0.1128
_reflns_Friedel_coverage 0.000
_reflns_Friedel_fraction_full .
_reflns_Friedel_fraction_max .
_reflns_number_gt 4344
_reflns_number_total 5679
_reflns_threshold_expression 'I > 2\s(I)'
_cod_data_source_file suppl_ncrs-2016-0007_suppl.cif
_cod_data_source_block a_A
_cod_original_sg_symbol_H-M 'P 21/c'
_cod_database_code 8107049
_shelx_space_group_comment
;
The symmetry employed for this shelxl refinement is uniquely defined
by the following loop, which should always be used as a source of
symmetry information in preference to the above space-group names.
They are only intended as comments.
;

loop_
_space_group_symop_operation_xyz
'x, y, z'
'-x, y+1/2, -z+1/2'
'-x, -y, -z'
'x, -y-1/2, z-1/2'

loop_
_atom_site_label
_atom_site_type_symbol
_atom_site_fract_x
_atom_site_fract_y
_atom_site_fract_z
_atom_site_U_iso_or_equiv
_atom_site_adp_type
_atom_site_occupancy
_atom_site_site_symmetry_order
_atom_site_calc_flag
_atom_site_refinement_flags_posn
_atom_site_refinement_flags_adp
_atom_site_refinement_flags_occupancy
_atom_site_disorder_assembly
_atom_site_disorder_group
B1 B 0.75591(13) 0.49037(12) 0.72637(14) 0.0172(4) Uani 1 1 d . . . . .
O1 O 0.64976(8) 0.40570(7) 0.28578(8) 0.0226(3) Uani 1 1 d . . . . .
N1 N 0.77405(9) 0.05203(8) 0.67722(10) 0.0178(3) Uani 1 1 d . . . . .
N2 N 0.52943(10) 0.36155(9) 0.35663(10) 0.0181(3) Uani 1 1 d . . . . .
C1 C 0.77478(13) -0.17446(11) 0.63361(14) 0.0278(4) Uani 1 1 d . . . . .
H1A H 0.7816 -0.2081 0.5772 0.042 Uiso 1 1 calc R U . . .
H1B H 0.7143 -0.1865 0.6518 0.042 Uiso 1 1 calc R U . . .
H1C H 0.8274 -0.1850 0.6909 0.042 Uiso 1 1 calc R U . . .
C2 C 0.77641(16) -0.08713(11) 0.60396(15) 0.0362(5) Uani 1 1 d . . . . .
H2A H 0.8396 -0.0735 0.5915 0.043 Uiso 1 1 calc R U . . .
H2B H 0.7280 -0.0775 0.5417 0.043 Uiso 1 1 calc R U . . .
C3 C 0.75607(12) -0.03578(10) 0.68633(13) 0.0208(4) Uani 1 1 d . . . . .
H3A H 0.7955 -0.0549 0.7506 0.025 Uiso 1 1 calc R U . . .
H3B H 0.6886 -0.0432 0.6892 0.025 Uiso 1 1 calc R U . . .
C4 C 0.87633(11) 0.07283(11) 0.68335(13) 0.0240(4) Uani 1 1 d . . . . .
H4A H 0.8826 0.1316 0.6815 0.029 Uiso 1 1 calc R U . . .
H4B H 0.8960 0.0508 0.6241 0.029 Uiso 1 1 calc R U . . .
C5 C 0.94260(12) 0.04132(12) 0.77689(13) 0.0294(4) Uani 1 1 d . . . . .
H5A H 1.0080 0.0595 0.7775 0.035 Uiso 1 1 calc R U . . .
H5B H 0.9425 -0.0177 0.7741 0.035 Uiso 1 1 calc R U . . .
C6 C 0.91705(14) 0.06715(12) 0.87365(14) 0.0353(5) Uani 1 1 d . . . . .
H6A H 0.9685 0.0523 0.9303 0.053 Uiso 1 1 calc R U . . .
H6B H 0.8580 0.0407 0.8801 0.053 Uiso 1 1 calc R U . . .
H6C H 0.9081 0.1251 0.8731 0.053 Uiso 1 1 calc R U . . .
C7 C 0.70886(12) 0.08930(10) 0.58817(12) 0.0201(4) Uani 1 1 d . . . . .
H7A H 0.6434 0.0689 0.5826 0.024 Uiso 1 1 calc R U . . .
H7B H 0.7297 0.0741 0.5266 0.024 Uiso 1 1 calc R U . . .
C8 C 0.70888(11) 0.18043(10) 0.59741(13) 0.0212(4) Uani 1 1 d . . . . .
H8A H 0.7246 0.1953 0.6690 0.025 Uiso 1 1 calc R U . . .
H8B H 0.7588 0.2028 0.5661 0.025 Uiso 1 1 calc R U . . .
C9 C 0.61391(11) 0.21658(10) 0.54826(12) 0.0183(4) Uani 1 1 d . . . . .
C10 C 0.53076(11) 0.19616(10) 0.57997(12) 0.0202(4) Uani 1 1 d . . . . .
H10A H 0.5340 0.1575 0.6313 0.024 Uiso 1 1 calc R U . . .
C11 C 0.44415(11) 0.23133(10) 0.53774(12) 0.0204(4) Uani 1 1 d . . . . .
H11A H 0.3892 0.2162 0.5607 0.024 Uiso 1 1 calc R U . . .
C12 C 0.43590(11) 0.28817(10) 0.46253(12) 0.0178(4) Uani 1 1 d . . . . .
H12A H 0.3767 0.3126 0.4338 0.021 Uiso 1 1 calc R U . . .
C13 C 0.51779(11) 0.30720(9) 0.43169(11) 0.0166(4) Uani 1 1 d . . . . .
C14 C 0.60579(11) 0.27268(10) 0.47293(12) 0.0163(4) Uani 1 1 d . . . . .
C15 C 0.67863(11) 0.30712(10) 0.42169(12) 0.0194(4) Uani 1 1 d . . . . .
H15A H 0.7081 0.2650 0.3879 0.023 Uiso 1 1 calc R U . . .
H15B H 0.7291 0.3356 0.4697 0.023 Uiso 1 1 calc R U . . .
C16 C 0.62077(11) 0.36404(10) 0.34682(12) 0.0180(4) Uani 1 1 d . . . . .
C17 C 0.93567(12) 0.33014(11) 0.65796(16) 0.0318(5) Uani 1 1 d . . . . .
H17A H 0.9648 0.3191 0.6037 0.038 Uiso 1 1 calc R U . . .
C18 C 0.95644(12) 0.28317(11) 0.74296(16) 0.0350(5) Uani 1 1 d . . . . .
H18A H 1.0007 0.2405 0.7483 0.042 Uiso 1 1 calc R U . . .
C19 C 0.91164(13) 0.29944(11) 0.81988(15) 0.0324(5) Uani 1 1 d . . . . .
H19A H 0.9245 0.2674 0.8785 0.039 Uiso 1 1 calc R U . . .
C20 C 0.84792(12) 0.36236(11) 0.81190(13) 0.0250(4) Uani 1 1 d . . . . .
H20A H 0.8174 0.3717 0.8655 0.030 Uiso 1 1 calc R U . . .
C21 C 0.82645(11) 0.41280(10) 0.72844(12) 0.0190(4) Uani 1 1 d . . . . .
C22 C 0.87226(11) 0.39350(10) 0.65159(13) 0.0228(4) Uani 1 1 d . . . . .
H22A H 0.8595 0.4250 0.5926 0.027 Uiso 1 1 calc R U . . .
C23 C 0.72769(11) 0.52700(10) 0.61237(11) 0.0157(4) Uani 1 1 d . . . . .
C24 C 0.64354(11) 0.51030(10) 0.54204(12) 0.0169(4) Uani 1 1 d . . . . .
H24A H 0.5981 0.4759 0.5608 0.020 Uiso 1 1 calc R U . . .
C25 C 0.62380(12) 0.54193(10) 0.44609(12) 0.0198(4) Uani 1 1 d . . . . .
H25A H 0.5652 0.5297 0.4013 0.024 Uiso 1 1 calc R U . . .
C26 C 0.68872(12) 0.59098(10) 0.41547(12) 0.0201(4) Uani 1 1 d . . . . .
H26A H 0.6754 0.6128 0.3499 0.024 Uiso 1 1 calc R U . . .
C27 C 0.77368(11) 0.60788(10) 0.48188(12) 0.0214(4) Uani 1 1 d . . . . .
H27A H 0.8197 0.6406 0.4615 0.026 Uiso 1 1 calc R U . . .
C28 C 0.79163(11) 0.57717(10) 0.57789(12) 0.0202(4) Uani 1 1 d . . . . .
H28A H 0.8499 0.5906 0.6225 0.024 Uiso 1 1 calc R U . . .
C29 C 0.81020(11) 0.56043(10) 0.80204(12) 0.0170(4) Uani 1 1 d . . . . .
C30 C 0.77297(12) 0.63812(10) 0.79610(12) 0.0220(4) Uani 1 1 d . . . . .
H30A H 0.7175 0.6493 0.7461 0.026 Uiso 1 1 calc R U . . .
C31 C 0.81293(13) 0.69904(11) 0.85934(13) 0.0249(4) Uani 1 1 d . . . . .
H31A H 0.7843 0.7504 0.8528 0.030 Uiso 1 1 calc R U . . .
C32 C 0.89480(12) 0.68545(10) 0.93252(12) 0.0226(4) Uani 1 1 d . . . . .
H32A H 0.9230 0.7271 0.9761 0.027 Uiso 1 1 calc R U . . .
C33 C 0.93421(12) 0.61016(11) 0.94042(12) 0.0223(4) Uani 1 1 d . . . . .
H33A H 0.9904 0.5998 0.9898 0.027 Uiso 1 1 calc R U . . .
C34 C 0.89252(11) 0.54931(10) 0.87686(12) 0.0197(4) Uani 1 1 d . . . . .
H34A H 0.9211 0.4980 0.8845 0.024 Uiso 1 1 calc R U . . .
C35 C 0.66057(11) 0.46053(10) 0.76453(11) 0.0164(4) Uani 1 1 d . . . . .
C36 C 0.61816(11) 0.50384(10) 0.83018(12) 0.0199(4) Uani 1 1 d . . . . .
H36A H 0.6429 0.5550 0.8517 0.024 Uiso 1 1 calc R U . . .
C37 C 0.54082(12) 0.47482(11) 0.86528(12) 0.0238(4) Uani 1 1 d . . . . .
H37A H 0.5141 0.5062 0.9098 0.029 Uiso 1 1 calc R U . . .
C38 C 0.50299(12) 0.40098(11) 0.83585(13) 0.0250(4) Uani 1 1 d . . . . .
H38A H 0.4516 0.3804 0.8612 0.030 Uiso 1 1 calc R U . . .
C39 C 0.54129(12) 0.35729(11) 0.76862(12) 0.0233(4) Uani 1 1 d . . . . .
H39A H 0.5149 0.3069 0.7461 0.028 Uiso 1 1 calc R U . . .
C40 C 0.61785(11) 0.38670(10) 0.73413(12) 0.0197(4) Uani 1 1 d . . . . .
H40A H 0.6426 0.3556 0.6879 0.024 Uiso 1 1 calc R U . . .
H1N2 H 0.4834(14) 0.3927(12) 0.3228(15) 0.035(6) Uiso 1 1 d . . . . .
H1N1 H 0.7547(13) 0.0746(12) 0.7338(15) 0.031(5) Uiso 1 1 d . . . . .

loop_
_atom_site_aniso_label
_atom_site_aniso_U_11
_atom_site_aniso_U_22
_atom_site_aniso_U_33
_atom_site_aniso_U_23
_atom_site_aniso_U_13
_atom_site_aniso_U_12
B1 0.0162(10) 0.0183(10) 0.0162(9) 0.0006(8) 0.0019(7) 0.0004(8)
O1 0.0237(6) 0.0244(7) 0.0205(6) 0.0020(5) 0.0065(5) -0.0027(5)
N1 0.0134(7) 0.0192(8) 0.0202(8) 0.0017(6) 0.0025(6) 0.0017(6)
N2 0.0160(7) 0.0179(8) 0.0194(8) 0.0024(6) 0.0016(6) 0.0016(6)
C1 0.0303(10) 0.0221(10) 0.0317(10) -0.0015(8) 0.0084(8) 0.0023(8)
C2 0.0567(13) 0.0267(11) 0.0295(11) 0.0005(9) 0.0183(9) 0.0021(10)
C3 0.0195(9) 0.0193(10) 0.0237(9) 0.0028(7) 0.0053(7) -0.0012(7)
C4 0.0141(9) 0.0287(10) 0.0292(10) 0.0042(8) 0.0047(7) -0.0020(7)
C5 0.0177(9) 0.0348(12) 0.0322(11) 0.0062(9) -0.0022(8) -0.0005(8)
C6 0.0342(11) 0.0368(12) 0.0295(11) 0.0040(9) -0.0043(8) -0.0031(9)
C7 0.0178(9) 0.0207(10) 0.0196(9) 0.0009(7) -0.0005(7) 0.0027(7)
C8 0.0175(9) 0.0222(10) 0.0215(9) 0.0023(8) -0.0005(7) -0.0012(7)
C9 0.0189(9) 0.0151(9) 0.0190(9) -0.0025(7) 0.0001(7) 0.0002(7)
C10 0.0237(9) 0.0204(9) 0.0164(8) 0.0018(7) 0.0043(7) -0.0013(7)
C11 0.0187(9) 0.0223(10) 0.0214(9) -0.0027(7) 0.0071(7) -0.0012(7)
C12 0.0150(8) 0.0170(9) 0.0205(9) -0.0040(7) 0.0021(7) 0.0016(7)
C13 0.0219(9) 0.0125(9) 0.0147(8) -0.0031(7) 0.0023(7) 0.0000(7)
C14 0.0166(8) 0.0154(9) 0.0161(8) -0.0039(7) 0.0015(6) -0.0004(7)
C15 0.0168(9) 0.0202(10) 0.0201(9) -0.0011(7) 0.0019(7) 0.0003(7)
C16 0.0196(9) 0.0178(9) 0.0165(8) -0.0039(7) 0.0040(7) -0.0017(7)
C17 0.0212(10) 0.0238(11) 0.0504(13) -0.0132(10) 0.0082(9) -0.0015(8)
C18 0.0178(10) 0.0183(10) 0.0623(14) -0.0110(10) -0.0056(9) 0.0041(8)
C19 0.0304(11) 0.0179(10) 0.0395(11) 0.0018(9) -0.0125(9) 0.0013(8)
C20 0.0254(10) 0.0206(10) 0.0252(9) -0.0009(8) -0.0023(7) 0.0014(8)
C21 0.0150(8) 0.0172(9) 0.0223(9) -0.0037(7) -0.0011(7) -0.0036(7)
C22 0.0169(9) 0.0206(10) 0.0296(10) -0.0049(8) 0.0026(7) -0.0029(7)
C23 0.0162(8) 0.0137(9) 0.0171(8) -0.0012(7) 0.0038(7) 0.0040(7)
C24 0.0168(8) 0.0145(9) 0.0201(8) -0.0011(7) 0.0054(7) 0.0010(7)
C25 0.0208(9) 0.0196(10) 0.0166(9) -0.0049(7) -0.0007(7) 0.0007(7)
C26 0.0254(9) 0.0209(10) 0.0145(8) 0.0006(7) 0.0058(7) 0.0061(7)
C27 0.0181(9) 0.0230(10) 0.0251(9) 0.0040(8) 0.0095(7) 0.0010(7)
C28 0.0142(8) 0.0243(10) 0.0216(9) 0.0016(8) 0.0030(7) 0.0003(7)
C29 0.0157(8) 0.0194(9) 0.0166(8) 0.0018(7) 0.0053(7) -0.0007(7)
C30 0.0224(9) 0.0220(10) 0.0186(9) 0.0017(7) -0.0019(7) 0.0018(7)
C31 0.0318(10) 0.0186(10) 0.0230(9) -0.0007(8) 0.0034(8) -0.0001(8)
C32 0.0264(10) 0.0214(10) 0.0197(9) -0.0042(8) 0.0044(7) -0.0087(8)
C33 0.0173(9) 0.0312(11) 0.0173(9) -0.0002(8) 0.0012(7) -0.0028(8)
C34 0.0182(9) 0.0219(10) 0.0191(9) 0.0017(7) 0.0044(7) 0.0015(7)
C35 0.0156(8) 0.0188(9) 0.0127(8) 0.0035(7) -0.0017(6) 0.0025(7)
C36 0.0190(9) 0.0202(10) 0.0185(8) 0.0015(7) 0.0004(7) 0.0029(7)
C37 0.0203(9) 0.0311(11) 0.0206(9) 0.0048(8) 0.0061(7) 0.0082(8)
C38 0.0154(9) 0.0320(11) 0.0272(10) 0.0135(8) 0.0041(7) 0.0018(8)
C39 0.0220(9) 0.0214(10) 0.0235(9) 0.0077(8) -0.0012(7) -0.0026(7)
C40 0.0210(9) 0.0208(10) 0.0166(8) 0.0017(7) 0.0023(7) 0.0003(7)

loop_
_atom_type_symbol
_atom_type_description
_atom_type_scat_dispersion_real
_atom_type_scat_dispersion_imag
_atom_type_scat_source
C C 0.0033 0.0016 'International Tables Vol C Tables 4.2.6.8 and 6.1.1.4'
H H 0.0000 0.0000 'International Tables Vol C Tables 4.2.6.8 and 6.1.1.4'
B B 0.0013 0.0007 'International Tables Vol C Tables 4.2.6.8 and 6.1.1.4'
N N 0.0061 0.0033 'International Tables Vol C Tables 4.2.6.8 and 6.1.1.4'
O O 0.0106 0.0060 'International Tables Vol C Tables 4.2.6.8 and 6.1.1.4'

loop_
_geom_angle_atom_site_label_1
_geom_angle_atom_site_label_2
_geom_angle_atom_site_label_3
_geom_angle
_geom_angle_site_symmetry_1
_geom_angle_site_symmetry_3
C23 B1 C29 108.42(13) . .
C23 B1 C21 109.44(13) . .
C29 B1 C21 110.32(13) . .
C23 B1 C35 111.48(13) . .
C29 B1 C35 109.20(13) . .
C21 B1 C35 107.99(13) . .
C4 N1 C3 114.09(13) . .
C4 N1 C7 112.28(13) . .
C3 N1 C7 112.71(13) . .
C4 N1 H1N1 108.7(11) . .
C3 N1 H1N1 103.5(12) . .
C7 N1 H1N1 104.6(11) . .
C16 N2 C13 111.56(14) . .
C16 N2 H1N2 124.0(13) . .
C13 N2 H1N2 124.3(13) . .
C2 C1 H1A 109.5 . .
C2 C1 H1B 109.5 . .
H1A C1 H1B 109.5 . .
C2 C1 H1C 109.5 . .
H1A C1 H1C 109.5 . .
H1B C1 H1C 109.5 . .
C3 C2 C1 109.50(15) . .
C3 C2 H2A 109.8 . .
C1 C2 H2A 109.8 . .
C3 C2 H2B 109.8 . .
C1 C2 H2B 109.8 . .
H2A C2 H2B 108.2 . .
C2 C3 N1 115.66(14) . .
C2 C3 H3A 108.4 . .
N1 C3 H3A 108.4 . .
C2 C3 H3B 108.4 . .
N1 C3 H3B 108.4 . .
H3A C3 H3B 107.4 . .
N1 C4 C5 113.22(14) . .
N1 C4 H4A 108.9 . .
C5 C4 H4A 108.9 . .
N1 C4 H4B 108.9 . .
C5 C4 H4B 108.9 . .
H4A C4 H4B 107.7 . .
C4 C5 C6 114.32(15) . .
C4 C5 H5A 108.7 . .
C6 C5 H5A 108.7 . .
C4 C5 H5B 108.7 . .
C6 C5 H5B 108.7 . .
H5A C5 H5B 107.6 . .
C5 C6 H6A 109.5 . .
C5 C6 H6B 109.5 . .
H6A C6 H6B 109.5 . .
C5 C6 H6C 109.5 . .
H6A C6 H6C 109.5 . .
H6B C6 H6C 109.5 . .
N1 C7 C8 111.01(13) . .
N1 C7 H7A 109.4 . .
C8 C7 H7A 109.4 . .
N1 C7 H7B 109.4 . .
C8 C7 H7B 109.4 . .
H7A C7 H7B 108.0 . .
C9 C8 C7 112.27(13) . .
C9 C8 H8A 109.2 . .
C7 C8 H8A 109.2 . .
C9 C8 H8B 109.2 . .
C7 C8 H8B 109.2 . .
H8A C8 H8B 107.9 . .
C14 C9 C10 117.40(15) . .
C14 C9 C8 121.61(14) . .
C10 C9 C8 120.96(15) . .
C11 C10 C9 121.21(16) . .
C11 C10 H10A 119.4 . .
C9 C10 H10A 119.4 . .
C10 C11 C12 121.52(15) . .
C10 C11 H11A 119.2 . .
C12 C11 H11A 119.2 . .
C13 C12 C11 116.66(15) . .
C13 C12 H12A 121.7 . .
C11 C12 H12A 121.7 . .
C12 C13 C14 122.94(15) . .
C12 C13 N2 128.45(15) . .
C14 C13 N2 108.61(14) . .
C9 C14 C13 120.26(15) . .
C9 C14 C15 131.21(14) . .
C13 C14 C15 108.53(14) . .
C14 C15 C16 102.90(13) . .
C14 C15 H15A 111.2 . .
C16 C15 H15A 111.2 . .
C14 C15 H15B 111.2 . .
C16 C15 H15B 111.2 . .
H15A C15 H15B 109.1 . .
O1 C16 N2 124.65(15) . .
O1 C16 C15 126.94(14) . .
N2 C16 C15 108.40(14) . .
C18 C17 C22 120.27(18) . .
C18 C17 H17A 119.9 . .
C22 C17 H17A 119.9 . .
C17 C18 C19 118.74(17) . .
C17 C18 H18A 120.6 . .
C19 C18 H18A 120.6 . .
C18 C19 C20 120.23(18) . .
C18 C19 H19A 119.9 . .
C20 C19 H19A 119.9 . .
C19 C20 C21 123.09(18) . .
C19 C20 H20A 118.5 . .
C21 C20 H20A 118.5 . .
C22 C21 C20 114.82(16) . .
C22 C21 B1 124.18(15) . .
C20 C21 B1 120.95(15) . .
C17 C22 C21 122.82(17) . .
C17 C22 H22A 118.6 . .
C21 C22 H22A 118.6 . .
C24 C23 C28 114.86(14) . .
C24 C23 B1 125.05(14) . .
C28 C23 B1 120.06(14) . .
C25 C24 C23 122.74(15) . .
C25 C24 H24A 118.6 . .
C23 C24 H24A 118.6 . .
C26 C25 C24 120.39(15) . .
C26 C25 H25A 119.8 . .
C24 C25 H25A 119.8 . .
C25 C26 C27 118.86(15) . .
C25 C26 H26A 120.6 . .
C27 C26 H26A 120.6 . .
C26 C27 C28 120.12(15) . .
C26 C27 H27A 119.9 . .
C28 C27 H27A 119.9 . .
C27 C28 C23 123.01(15) . .
C27 C28 H28A 118.5 . .
C23 C28 H28A 118.5 . .
C34 C29 C30 114.67(15) . .
C34 C29 B1 125.10(15) . .
C30 C29 B1 120.21(14) . .
C31 C30 C29 123.29(15) . .
C31 C30 H30A 118.4 . .
C29 C30 H30A 118.4 . .
C30 C31 C32 120.16(16) . .
C30 C31 H31A 119.9 . .
C32 C31 H31A 119.9 . .
C33 C32 C31 118.45(16) . .
C33 C32 H32A 120.8 . .
C31 C32 H32A 120.8 . .
C32 C33 C34 120.65(15) . .
C32 C33 H33A 119.7 . .
C34 C33 H33A 119.7 . .
C33 C34 C29 122.77(16) . .
C33 C34 H34A 118.6 . .
C29 C34 H34A 118.6 . .
C36 C35 C40 115.05(15) . .
C36 C35 B1 124.01(15) . .
C40 C35 B1 120.90(14) . .
C37 C36 C35 122.50(16) . .
C37 C36 H36A 118.7 . .
C35 C36 H36A 118.7 . .
C38 C37 C36 120.46(16) . .
C38 C37 H37A 119.8 . .
C36 C37 H37A 119.8 . .
C37 C38 C39 118.72(16) . .
C37 C38 H38A 120.6 . .
C39 C38 H38A 120.6 . .
C40 C39 C38 120.32(17) . .
C40 C39 H39A 119.8 . .
C38 C39 H39A 119.8 . .
C39 C40 C35 122.88(16) . .
C39 C40 H40A 118.6 . .
C35 C40 H40A 118.6 . .

loop_
_geom_bond_atom_site_label_1
_geom_bond_atom_site_label_2
_geom_bond_distance
_geom_bond_site_symmetry_2
B1 C23 1.645(2) .
B1 C29 1.646(2) .
B1 C21 1.647(2) .
B1 C35 1.653(2) .
O1 C16 1.2324(19) .
N1 C4 1.499(2) .
N1 C3 1.505(2) .
N1 C7 1.503(2) .
N1 H1N1 0.96(2) .
N2 C16 1.354(2) .
N2 C13 1.413(2) .
N2 H1N2 0.89(2) .
C1 C2 1.521(3) .
C1 H1A 0.9800 .
C1 H1B 0.9800 .
C1 H1C 0.9800 .
C2 C3 1.500(2) .
C2 H2A 0.9900 .
C2 H2B 0.9900 .
C3 H3A 0.9900 .
C3 H3B 0.9900 .
C4 C5 1.515(2) .
C4 H4A 0.9900 .
C4 H4B 0.9900 .
C5 C6 1.517(3) .
C5 H5A 0.9900 .
C5 H5B 0.9900 .
C6 H6A 0.9800 .
C6 H6B 0.9800 .
C6 H6C 0.9800 .
C7 C8 1.533(2) .
C7 H7A 0.9900 .
C7 H7B 0.9900 .
C8 C9 1.512(2) .
C8 H8A 0.9900 .
C8 H8B 0.9900 .
C9 C14 1.383(2) .
C9 C10 1.405(2) .
C10 C11 1.386(2) .
C10 H10A 0.9500 .
C11 C12 1.390(2) .
C11 H11A 0.9500 .
C12 C13 1.377(2) .
C12 H12A 0.9500 .
C13 C14 1.395(2) .
C14 C15 1.502(2) .
C15 C16 1.511(2) .
C15 H15A 0.9900 .
C15 H15B 0.9900 .
C17 C18 1.384(3) .
C17 C22 1.392(3) .
C17 H17A 0.9500 .
C18 C19 1.381(3) .
C18 H18A 0.9500 .
C19 C20 1.387(3) .
C19 H19A 0.9500 .
C20 C21 1.402(2) .
C20 H20A 0.9500 .
C21 C22 1.400(2) .
C22 H22A 0.9500 .
C23 C24 1.401(2) .
C23 C28 1.405(2) .
C24 C25 1.389(2) .
C24 H24A 0.9500 .
C25 C26 1.379(2) .
C25 H25A 0.9500 .
C26 C27 1.384(2) .
C26 H26A 0.9500 .
C27 C28 1.384(2) .
C27 H27A 0.9500 .
C28 H28A 0.9500 .
C29 C34 1.399(2) .
C29 C30 1.404(2) .
C30 C31 1.381(2) .
C30 H30A 0.9500 .
C31 C32 1.388(2) .
C31 H31A 0.9500 .
C32 C33 1.379(2) .
C32 H32A 0.9500 .
C33 C34 1.389(2) .
C33 H33A 0.9500 .
C34 H34A 0.9500 .
C35 C36 1.399(2) .
C35 C40 1.404(2) .
C36 C37 1.396(2) .
C36 H36A 0.9500 .
C37 C38 1.377(3) .
C37 H37A 0.9500 .
C38 C39 1.385(3) .
C38 H38A 0.9500 .
C39 C40 1.384(2) .
C39 H39A 0.9500 .
C40 H40A 0.9500 .

loop_
_geom_torsion_atom_site_label_1
_geom_torsion_atom_site_label_2
_geom_torsion_atom_site_label_3
_geom_torsion_atom_site_label_4
_geom_torsion
_geom_torsion_site_symmetry_1
_geom_torsion_site_symmetry_2
_geom_torsion_site_symmetry_3
_geom_torsion_site_symmetry_4
C1 C2 C3 N1 168.44(15) . . . .
C4 N1 C3 C2 -64.45(19) . . . .
C7 N1 C3 C2 65.15(19) . . . .
C3 N1 C4 C5 -54.7(2) . . . .
C7 N1 C4 C5 175.46(15) . . . .
N1 C4 C5 C6 -55.6(2) . . . .
C4 N1 C7 C8 -65.76(18) . . . .
C3 N1 C7 C8 163.72(13) . . . .
N1 C7 C8 C9 -148.26(14) . . . .
C7 C8 C9 C14 -122.12(17) . . . .
C7 C8 C9 C10 60.0(2) . . . .
C14 C9 C10 C11 -0.4(2) . . . .
C8 C9 C10 C11 177.55(15) . . . .
C9 C10 C11 C12 -0.1(3) . . . .
C10 C11 C12 C13 0.5(2) . . . .
C11 C12 C13 C14 -0.5(2) . . . .
C11 C12 C13 N2 179.14(15) . . . .
C16 N2 C13 C12 -179.57(16) . . . .
C16 N2 C13 C14 0.10(18) . . . .
C10 C9 C14 C13 0.4(2) . . . .
C8 C9 C14 C13 -177.53(15) . . . .
C10 C9 C14 C15 -179.49(16) . . . .
C8 C9 C14 C15 2.6(3) . . . .
C12 C13 C14 C9 0.0(2) . . . .
N2 C13 C14 C9 -179.66(14) . . . .
C12 C13 C14 C15 179.96(15) . . . .
N2 C13 C14 C15 0.27(18) . . . .
C9 C14 C15 C16 179.43(16) . . . .
C13 C14 C15 C16 -0.49(17) . . . .
C13 N2 C16 O1 178.94(15) . . . .
C13 N2 C16 C15 -0.42(18) . . . .
C14 C15 C16 O1 -178.79(16) . . . .
C14 C15 C16 N2 0.54(17) . . . .
C22 C17 C18 C19 1.3(3) . . . .
C17 C18 C19 C20 -0.7(3) . . . .
C18 C19 C20 C21 -0.9(3) . . . .
C19 C20 C21 C22 1.8(2) . . . .
C19 C20 C21 B1 -175.70(16) . . . .
C23 B1 C21 C22 13.7(2) . . . .
C29 B1 C21 C22 -105.49(17) . . . .
C35 B1 C21 C22 135.24(16) . . . .
C23 B1 C21 C20 -168.98(14) . . . .
C29 B1 C21 C20 71.81(19) . . . .
C35 B1 C21 C20 -47.46(19) . . . .
C18 C17 C22 C21 -0.3(3) . . . .
C20 C21 C22 C17 -1.2(2) . . . .
B1 C21 C22 C17 176.26(15) . . . .
C29 B1 C23 C24 -142.19(15) . . . .
C21 B1 C23 C24 97.44(18) . . . .
C35 B1 C23 C24 -22.0(2) . . . .
C29 B1 C23 C28 40.01(19) . . . .
C21 B1 C23 C28 -80.36(18) . . . .
C35 B1 C23 C28 160.24(14) . . . .
C28 C23 C24 C25 -1.1(2) . . . .
B1 C23 C24 C25 -179.00(15) . . . .
C23 C24 C25 C26 1.1(2) . . . .
C24 C25 C26 C27 0.1(2) . . . .
C25 C26 C27 C28 -1.4(2) . . . .
C26 C27 C28 C23 1.4(3) . . . .
C24 C23 C28 C27 -0.2(2) . . . .
B1 C23 C28 C27 177.85(15) . . . .
C23 B1 C29 C34 -135.81(15) . . . .
C21 B1 C29 C34 -16.0(2) . . . .
C35 B1 C29 C34 102.55(17) . . . .
C23 B1 C29 C30 45.83(19) . . . .
C21 B1 C29 C30 165.66(14) . . . .
C35 B1 C29 C30 -75.81(18) . . . .
C34 C29 C30 C31 -0.8(2) . . . .
B1 C29 C30 C31 177.74(15) . . . .
C29 C30 C31 C32 1.0(3) . . . .
C30 C31 C32 C33 -0.4(3) . . . .
C31 C32 C33 C34 -0.3(2) . . . .
C32 C33 C34 C29 0.5(2) . . . .
C30 C29 C34 C33 0.1(2) . . . .
B1 C29 C34 C33 -178.36(15) . . . .
C23 B1 C35 C36 -102.13(17) . . . .
C29 B1 C35 C36 17.6(2) . . . .
C21 B1 C35 C36 137.62(15) . . . .
C23 B1 C35 C40 79.82(18) . . . .
C29 B1 C35 C40 -160.41(14) . . . .
C21 B1 C35 C40 -40.44(19) . . . .
C40 C35 C36 C37 1.8(2) . . . .
B1 C35 C36 C37 -176.32(15) . . . .
C35 C36 C37 C38 0.1(2) . . . .
C36 C37 C38 C39 -1.9(2) . . . .
C37 C38 C39 C40 1.8(2) . . . .
C38 C39 C40 C35 0.2(2) . . . .
C36 C35 C40 C39 -2.0(2) . . . .
B1 C35 C40 C39 176.25(15) . . . .
